data_2000319
loop_
_publ_author_name
'Reynolds, W. F.'
'Lough, A. J.'
'Sawyer, J. F.'
'Enriquez, R. G.'
'Ortiz, B.'
'Walls, F.'

_publ_section_title
;
 Structure of (4\a)-kaura-9(11),16-dien-18-oic acid (grandiflorenic
 acid), an active ingredient of the Mexican medicinal plant zoapatle
;
_journal_issue 5
_journal_name_full 'Acta Crystallographica Section C'
_journal_page_first 973
_journal_page_last 977
_journal_paper_doi 10.1107/S0108270190008186
_journal_volume 47
_journal_year 1991
_chemical_formula_moiety 'C20 H28 O2'
_chemical_formula_sum 'C20 H28 O2'
_chemical_formula_weight 300.44
_space_group_crystal_system monoclinic
_space_group_IT_number 4
_space_group_name_Hall 'P 2yb'
_space_group_name_H-M_alt 'P 1 21 1'
_cell_angle_alpha 90
_cell_angle_beta 98.860(10)
_cell_angle_gamma 90
_cell_formula_units_Z 4
_cell_length_a 10.6970(10)
_cell_length_b 11.467(2)
_cell_length_c 14.229(2)
_cell_volume 1724.5(4)
_diffrn_radiation_type Mo
_diffrn_radiation_wavelength 0.71069
_exptl_absorpt_coefficient_mu 0.07
_exptl_crystal_density_diffrn 1.159
_exptl_crystal_F_000 656
_cod_data_source_file tr0399.cif
_cod_data_source_block tr0399a
_cod_depositor_comments
;
 Marking attached hydrogen atoms.

 Antanas Vaitkus,
 2018-01-30

 Adding coordinates for the missing atoms, adding the anisotropic parameter
 values and correcting the _atom_site_fract_y data item value for atom 'C1'
 by changing it from '10.2(10)' to '0.1834(9)' after consulting the original
 publication.

 Antanas Vaitkus,
 2018-01-30
;
_cod_original_cell_volume 1725.8
_cod_database_code 2000319

loop_
_space_group_symop_id
_space_group_symop_operation_xyz
1 x,y,z
2 -x,y+1/2,-z

loop_
_atom_site_label
_atom_site_type_symbol
_atom_site_fract_x
_atom_site_fract_y
_atom_site_fract_z
_atom_site_U_iso_or_equiv
_atom_site_attached_hydrogens
C1A C 1.0183(5) 0.1834(9) .3229(5) 0.053(3) 2
C2A C 1.1603(6) .2003(8) .3436(5) 0.063(4) 2
C3A C 1.1990(5) .2634(8) .4377(5) 0.055(4) 2
C4A C 1.1311(5) .3787(7) .44448(4) 0.047(3) 0
C5A C .9853(5) .3559(7) .4232(4) 0.039(3) 1
C6A C .9042(5) .4621(7) .4444(4) 0.046(3) 2
C7A C .7726(5) .4634(7) .3874(4) 0.049(3) 2
C8A C .7149(5) .3433(7) .3714(4) 0.038(3) 0
C9A C .7995(5) .2637(7) .3217(4) 0.039(3) 0
C10A C .9398(5) .2951(7) .3257(3) 0.038(3) 0
C11A C .7477(6) .1724(7) .2738(4) 0.049(3) 1
C12A C .6127(6) .1376(8) .2672(4) 0.055(4) 2
C13A C .5397(5) .2193(8) .3242(4) 0.057(4) 1
C14A C .5818(6) .3441(8) .3122(4) 0.057(4) 2
C15A C .6887(5) .2851(8) .4637(4) 0.049(3) 2
C16A C .5802(5) .1994(8) .4298(4) 0.052(3) 0
C17A C .5279(6) .1266(9) .4831(5) 0.067(4) 2
C18A C 1.1681(6) .4274(9) .5471(4) 0.048(3) 3
C19A C 1.1749(5) .4692(8) .3795(4) 0.065(4) 0
C20A C .9546(6) .3709(8) .2392(4) 0.056(4) 3
O1A O 1.2739(4) .4444(7) .3416(3) 0.062(3) 0
O2A O 1.1230(4) .5656(6) .3670(4) 0.070(3) 0
H2 H 1.313(7) 0.527(8) 0.315(5) 0.09(2) 0
C1B C 0.6209(6) 0.3151(9) 1.0032(4) 0.062(4) 2
C2B C 0.7488(6) 0.3232(9) 0.9684(5) 0.065(4) 2
C3B C 0.7357(7) 0.3855(8) 0.8739(5) 0.064(4) 2
C4B C 0.6420(6) 0.3243(8) 0.7983(4) 0.051(3) 0
C5B C 0.5125(5) 0.3081(8) 0.8341(4) 0.045(3) 1
C6B C 0.4071(6) 0.2604(8) 0.7580(4) 0.060(4) 2
C7B C 0.2979(6) 0.2035(8) 0.7993(4) 0.059(4) 2
C8B C 0.2700(5) 0.2639(7) 0.8893(4) 0.050(3) 0
C9B C 0.3882(6) 0.2676(7) 0.9648(4) 0.051(3) 0
C1OB C 0.5186(6) 0.2502(7) 0.9338(4) 0.047(3) 0
C11B C 0.3715(7) 0.2806(10) 1.0544(4) 0.074(5) 1
C12B C 0.2467(8) 0.2910(11) 1.0883(5) 0.099(6) 2
C13B C 0.1388(7) 0.2962(9) 1.0050(6) 0.077(5) 1
C14B C 0.1626(7) 0.2051(9) 0.9304(6) 0.076(5) 2
C15B C 0.2175(6) 0.3891(9) 0.8706(4) 0.059(4) 2
C16B C 0.1416(6) 0.4094(9) 0.9516(5) 0.065(4) 0
C17B C 0.0875(8) 0.5074(10) 0.9676(7) 0.094(6) 2
C18B C 0.7005(6) 0.2136(8) 0.7650(4) 0.051(4) 0
C19B C 0.6242(7) 0.4037(8) 0.7081(5) 0.076(5) 3
C20B C 0.5520(6) 0.1195(8) 0.9378(5) 0.061(4) 3
O1B O 0.6427(5) 0.1232(7) 0.7459(4) 0.077(3) 0
O2B O 0.8168(5) 0.2264(7) 0.7514(5) 0.098(4) 0
H1 H 1.158(10) 0.662(11) 0.287(7) 0.14(4) 0
